data_4073595
loop_
_publ_author_name
'Iglesias, Manuel'
'Beetstra, Dirk J.'
'Stasch, Andreas'
'Horton, Peter N.'
'Hursthouse, Michael B.'
'Coles, Simon J.'
'Cavell, Kingsley J.'
'Dervisi, Athanasia'
'Fallis, Ian A.'

_publ_section_title
;
 First Examples of Diazepanylidene Carbenes and Their
 Late-Transition-Metal Complexes
;
_journal_issue 19
_journal_name_full Organometallics
_journal_page_first 4800
_journal_paper_doi 10.1021/om7004904
_journal_volume 26
_journal_year 2007
_chemical_formula_sum 'C17 H31 F6 N2 P'
_chemical_formula_weight 408.41
_chemical_name_systematic
;
 ?
;
_space_group_IT_number 14
_symmetry_cell_setting monoclinic
_symmetry_space_group_name_Hall '-P 2ybc'
_symmetry_space_group_name_H-M 'P 1 21/c 1'
_atom_sites_solution_hydrogens geom
_atom_sites_solution_primary direct
_atom_sites_solution_secondary difmap
_audit_creation_method SHELXL-97
_cell_angle_alpha 90.00
_cell_angle_beta 95.123(2)
_cell_angle_gamma 90.00
_cell_formula_units_Z 4
_cell_length_a 10.8504(3)
_cell_length_b 9.7539(4)
_cell_length_c 18.4811(5)
_cell_measurement_reflns_used 4654
_cell_measurement_temperature 120(2)
_cell_measurement_theta_max 27.485
_cell_measurement_theta_min 2.910
_cell_volume 1948.11(11)
_computing_cell_refinement 'DENZO (Otwinowski & Minor, 1997) & COLLECT (Hooft, R.W.W., 1998)'
_computing_data_collection 'COLLECT (Hooft, R.W.W., 1998)'
_computing_data_reduction 'DENZO (Otwinowski & Minor, 1997) & COLLECT (Hooft, R.W.W., 1998)'
_computing_molecular_graphics 'ORTEP3 for Windows (Farrugia, 1997)'
_computing_structure_refinement 'SHELXL-97 (Sheldrick, 1997b)'
_computing_structure_solution 'SHELXS-97 (Sheldrick, 1997a)'
_diffrn_ambient_temperature 120(2)
_diffrn_detector_area_resol_mean 9.091
_diffrn_measured_fraction_theta_full 0.998
_diffrn_measured_fraction_theta_max 0.998
_diffrn_measurement_device_type 'Bruker-Nonius 95mm CCD camera on \k-goniostat'
_diffrn_measurement_method '\f & \w scans'
_diffrn_radiation_monochromator graphite
_diffrn_radiation_source 'Bruker-Nonius FR591 rotating anode'
_diffrn_radiation_type MoK\a
_diffrn_radiation_wavelength 0.71073
_diffrn_reflns_av_R_equivalents 0.0401
_diffrn_reflns_av_sigmaI/netI 0.0388
_diffrn_reflns_limit_h_max 14
_diffrn_reflns_limit_h_min -14
_diffrn_reflns_limit_k_max 12
_diffrn_reflns_limit_k_min -12
_diffrn_reflns_limit_l_max 23
_diffrn_reflns_limit_l_min -23
_diffrn_reflns_number 21673
_diffrn_reflns_theta_full 27.48
_diffrn_reflns_theta_max 27.48
_diffrn_reflns_theta_min 3.04
_exptl_absorpt_coefficient_mu 0.200
_exptl_absorpt_correction_T_max 0.9687
_exptl_absorpt_correction_T_min 0.9244
_exptl_absorpt_correction_type multi-scan
_exptl_absorpt_process_details 'SADABS V2.10 (Sheldrick, G.M., 2003)'
_exptl_crystal_colour Colourless
_exptl_crystal_density_diffrn 1.392
_exptl_crystal_density_method 'not measured'
_exptl_crystal_description Slab
_exptl_crystal_F_000 864
_exptl_crystal_size_max 0.40
_exptl_crystal_size_mid 0.36
_exptl_crystal_size_min 0.16
_refine_diff_density_max 0.484
_refine_diff_density_min -0.419
_refine_diff_density_rms 0.054
_refine_ls_extinction_coef 0.0053(7)
_refine_ls_extinction_expression Fc^*^=kFc[1+0.001xFc^2^\l^3^/sin(2\q)]^-1/4^
_refine_ls_extinction_method SHELXL
_refine_ls_goodness_of_fit_ref 1.026
_refine_ls_hydrogen_treatment constr
_refine_ls_matrix_type full
_refine_ls_number_parameters 236
_refine_ls_number_reflns 4452
_refine_ls_number_restraints 0
_refine_ls_restrained_S_all 1.026
_refine_ls_R_factor_all 0.0640
_refine_ls_R_factor_gt 0.0404
_refine_ls_shift/su_max 0.000
_refine_ls_shift/su_mean 0.000
_refine_ls_structure_factor_coef Fsqd
_refine_ls_weighting_details 'calc w=1/[\s^2^(Fo^2^)+(0.0402P)^2^+1.2061P] where P=(Fo^2^+2Fc^2^)/3'
_refine_ls_weighting_scheme calc
_refine_ls_wR_factor_gt 0.0908
_refine_ls_wR_factor_ref 0.1018
_reflns_number_gt 3333
_reflns_number_total 4452
_reflns_threshold_expression >2sigma(I)
_cod_data_source_file om7004904-file002.cif
_cod_data_source_block 3.HPF6
_cod_original_sg_symbol_H-M P2(1)/c
_cod_database_code 4073595

loop_
_symmetry_equiv_pos_as_xyz
'x, y, z'
'-x, y+1/2, -z+1/2'
'-x, -y, -z'
'x, -y-1/2, z-1/2'

loop_
_atom_site_label
_atom_site_type_symbol
_atom_site_fract_x
_atom_site_fract_y
_atom_site_fract_z
_atom_site_U_iso_or_equiv
_atom_site_adp_type
_atom_site_occupancy
_atom_site_symmetry_multiplicity
_atom_site_calc_flag
_atom_site_refinement_flags
C1 C 0.07352(14) 0.19994(17) 0.16161(8) 0.0159(3) Uani 1 1 d .
H1 H 0.0454 0.1272 0.1901 0.019 Uiso 1 1 calc R
C2 C 0.02803(15) 0.33518(19) 0.04872(8) 0.0201(4) Uani 1 1 d .
H2A H 0.0273 0.4318 0.0651 0.024 Uiso 1 1 calc R
H2B H -0.0352 0.3254 0.0070 0.024 Uiso 1 1 calc R
C3 C 0.15447(15) 0.3018(2) 0.02411(9) 0.0235(4) Uani 1 1 d .
H3A H 0.1582 0.3353 -0.0262 0.028 Uiso 1 1 calc R
H3B H 0.1650 0.2010 0.0236 0.028 Uiso 1 1 calc R
C4 C 0.26145(15) 0.36526(19) 0.07264(9) 0.0228(4) Uani 1 1 d .
H4A H 0.3367 0.3087 0.0700 0.027 Uiso 1 1 calc R
H4B H 0.2791 0.4581 0.0545 0.027 Uiso 1 1 calc R
C5 C 0.23121(15) 0.37489(17) 0.15097(9) 0.0197(4) Uani 1 1 d .
H5A H 0.3062 0.4044 0.1815 0.024 Uiso 1 1 calc R
H5B H 0.1669 0.4459 0.1547 0.024 Uiso 1 1 calc R
C6 C -0.13507(14) 0.19506(18) 0.10519(8) 0.0172(3) Uani 1 1 d .
H6 H -0.1460 0.1471 0.1520 0.021 Uiso 1 1 calc R
C7 C -0.22446(15) 0.31578(19) 0.09901(9) 0.0217(4) Uani 1 1 d .
H7A H -0.2125 0.3687 0.0545 0.026 Uiso 1 1 calc R
H7B H -0.2072 0.3773 0.1413 0.026 Uiso 1 1 calc R
C8 C -0.35806(16) 0.2650(2) 0.09624(10) 0.0289(4) Uani 1 1 d .
H8A H -0.3719 0.2197 0.1427 0.035 Uiso 1 1 calc R
H8B H -0.4151 0.3442 0.0899 0.035 Uiso 1 1 calc R
C9 C -0.38590(16) 0.1646(2) 0.03410(10) 0.0287(4) Uani 1 1 d .
H9A H -0.3786 0.2120 -0.0127 0.034 Uiso 1 1 calc R
H9B H -0.4719 0.1308 0.0345 0.034 Uiso 1 1 calc R
C10 C -0.29695(16) 0.0439(2) 0.04082(10) 0.0273(4) Uani 1 1 d .
H10A H -0.3145 -0.0179 -0.0013 0.033 Uiso 1 1 calc R
H10B H -0.3099 -0.0085 0.0854 0.033 Uiso 1 1 calc R
C11 C -0.16227(15) 0.09169(18) 0.04403(9) 0.0212(4) Uani 1 1 d .
H11A H -0.1065 0.0117 0.0521 0.025 Uiso 1 1 calc R
H11B H -0.1464 0.1343 -0.0029 0.025 Uiso 1 1 calc R
C12 C 0.26520(14) 0.17255(17) 0.23757(8) 0.0164(3) Uani 1 1 d .
H12 H 0.2227 0.0850 0.2486 0.020 Uiso 1 1 calc R
C13 C 0.28038(15) 0.25703(18) 0.30753(8) 0.0193(4) Uani 1 1 d .
H13A H 0.3184 0.3466 0.2977 0.023 Uiso 1 1 calc R
H13B H 0.1982 0.2744 0.3250 0.023 Uiso 1 1 calc R
C14 C 0.36204(16) 0.18051(19) 0.36604(9) 0.0229(4) Uani 1 1 d .
H14A H 0.3746 0.2384 0.4101 0.027 Uiso 1 1 calc R
H14B H 0.3197 0.0954 0.3793 0.027 Uiso 1 1 calc R
C15 C 0.48744(16) 0.1444(2) 0.33980(10) 0.0283(4) Uani 1 1 d .
H15A H 0.5335 0.2296 0.3313 0.034 Uiso 1 1 calc R
H15B H 0.5364 0.0908 0.3778 0.034 Uiso 1 1 calc R
C16 C 0.47148(16) 0.0611(2) 0.26991(10) 0.0278(4) Uani 1 1 d .
H16A H 0.4335 -0.0284 0.2798 0.033 Uiso 1 1 calc R
H16B H 0.5537 0.0434 0.2525 0.033 Uiso 1 1 calc R
C17 C 0.39028(15) 0.13598(19) 0.21091(9) 0.0209(4) Uani 1 1 d .
H17A H 0.3774 0.0769 0.1673 0.025 Uiso 1 1 calc R
H17B H 0.4325 0.2207 0.1970 0.025 Uiso 1 1 calc R
N1 N -0.00517(12) 0.24506(14) 0.10862(7) 0.0158(3) Uani 1 1 d .
N2 N 0.18691(12) 0.24424(14) 0.17960(7) 0.0159(3) Uani 1 1 d .
F1 F 0.17705(10) 0.68313(11) 0.10681(5) 0.0292(3) Uani 1 1 d .
F2 F 0.01143(10) 0.82046(14) 0.11327(6) 0.0412(3) Uani 1 1 d .
F3 F 0.04132(13) 0.64573(12) 0.19125(7) 0.0488(4) Uani 1 1 d .
F4 F 0.23211(12) 0.72258(19) 0.22509(6) 0.0652(5) Uani 1 1 d .
F5 F 0.20141(13) 0.89988(13) 0.14633(7) 0.0511(4) Uani 1 1 d .
F6 F 0.06700(10) 0.86299(12) 0.23137(5) 0.0334(3) Uani 1 1 d .
P1 P 0.12266(4) 0.77322(5) 0.16933(2) 0.02057(13) Uani 1 1 d .

loop_
_atom_site_aniso_label
_atom_site_aniso_U_11
_atom_site_aniso_U_22
_atom_site_aniso_U_33
_atom_site_aniso_U_23
_atom_site_aniso_U_13
_atom_site_aniso_U_12
C1 0.0157(7) 0.0149(9) 0.0173(7) -0.0009(6) 0.0028(6) 0.0012(6)
C2 0.0199(8) 0.0242(10) 0.0158(7) 0.0047(7) -0.0001(6) -0.0024(7)
C3 0.0221(9) 0.0301(10) 0.0190(8) -0.0016(8) 0.0053(7) -0.0060(8)
C4 0.0179(8) 0.0252(10) 0.0254(9) 0.0036(8) 0.0032(7) -0.0045(7)
C5 0.0205(8) 0.0135(9) 0.0243(8) 0.0027(7) -0.0026(7) -0.0034(7)
C6 0.0122(7) 0.0224(9) 0.0170(7) 0.0026(7) 0.0008(6) -0.0009(7)
C7 0.0172(8) 0.0243(10) 0.0231(8) -0.0057(7) -0.0010(6) 0.0023(7)
C8 0.0157(8) 0.0382(12) 0.0327(10) -0.0043(9) 0.0013(7) 0.0044(8)
C9 0.0176(8) 0.0331(11) 0.0342(10) -0.0006(9) -0.0036(7) -0.0021(8)
C10 0.0228(9) 0.0246(10) 0.0335(10) 0.0005(8) -0.0040(7) -0.0047(8)
C11 0.0195(8) 0.0183(9) 0.0252(8) -0.0007(7) -0.0015(7) 0.0014(7)
C12 0.0145(7) 0.0160(9) 0.0181(8) 0.0019(7) -0.0014(6) 0.0002(6)
C13 0.0180(8) 0.0194(9) 0.0203(8) -0.0006(7) 0.0003(6) 0.0002(7)
C14 0.0236(9) 0.0240(10) 0.0203(8) 0.0006(7) -0.0026(7) -0.0002(7)
C15 0.0197(9) 0.0350(11) 0.0288(9) 0.0042(8) -0.0060(7) 0.0025(8)
C16 0.0207(8) 0.0312(11) 0.0311(9) 0.0023(8) 0.0006(7) 0.0096(8)
C17 0.0178(8) 0.0229(10) 0.0220(8) -0.0011(7) 0.0007(6) 0.0041(7)
N1 0.0131(6) 0.0189(8) 0.0153(6) 0.0015(6) 0.0011(5) -0.0004(5)
N2 0.0146(6) 0.0145(7) 0.0183(6) 0.0011(5) -0.0006(5) -0.0001(5)
F1 0.0407(6) 0.0247(6) 0.0238(5) 0.0015(4) 0.0121(4) 0.0084(5)
F2 0.0361(6) 0.0608(9) 0.0256(6) -0.0005(6) -0.0033(5) 0.0191(6)
F3 0.0694(9) 0.0245(7) 0.0589(8) 0.0008(6) 0.0412(7) -0.0045(6)
F4 0.0424(7) 0.1308(15) 0.0215(6) 0.0045(7) -0.0029(5) 0.0377(9)
F5 0.0692(9) 0.0402(8) 0.0486(7) -0.0207(6) 0.0318(7) -0.0318(7)
F6 0.0446(7) 0.0336(7) 0.0235(5) -0.0078(5) 0.0116(5) 0.0006(5)
P1 0.0237(2) 0.0219(3) 0.0163(2) 0.00023(18) 0.00280(16) 0.00200(19)

loop_
_atom_type_symbol
_atom_type_description
_atom_type_scat_dispersion_real
_atom_type_scat_dispersion_imag
_atom_type_scat_source
C C 0.0033 0.0016 'International Tables Vol C Tables 4.2.6.8 and 6.1.1.4'
H H 0.0000 0.0000 'International Tables Vol C Tables 4.2.6.8 and 6.1.1.4'
N N 0.0061 0.0033 'International Tables Vol C Tables 4.2.6.8 and 6.1.1.4'
F F 0.0171 0.0103 'International Tables Vol C Tables 4.2.6.8 and 6.1.1.4'
P P 0.1023 0.0942 'International Tables Vol C Tables 4.2.6.8 and 6.1.1.4'

loop_
_geom_angle_atom_site_label_1
_geom_angle_atom_site_label_2
_geom_angle_atom_site_label_3
_geom_angle
N1 C1 N2 127.35(15)
N1 C1 H1 116.3
N2 C1 H1 116.3
N1 C2 C3 112.50(14)
N1 C2 H2A 109.1
C3 C2 H2A 109.1
N1 C2 H2B 109.1
C3 C2 H2B 109.1
H2A C2 H2B 107.8
C2 C3 C4 113.29(14)
C2 C3 H3A 108.9
C4 C3 H3A 108.9
C2 C3 H3B 108.9
C4 C3 H3B 108.9
H3A C3 H3B 107.7
C5 C4 C3 111.52(13)
C5 C4 H4A 109.3
C3 C4 H4A 109.3
C5 C4 H4B 109.3
C3 C4 H4B 109.3
H4A C4 H4B 108.0
N2 C5 C4 113.19(14)
N2 C5 H5A 108.9
C4 C5 H5A 108.9
N2 C5 H5B 108.9
C4 C5 H5B 108.9
H5A C5 H5B 107.8
N1 C6 C7 110.14(14)
N1 C6 C11 111.63(13)
C7 C6 C11 112.09(13)
N1 C6 H6 107.6
C7 C6 H6 107.6
C11 C6 H6 107.6
C6 C7 C8 110.35(15)
C6 C7 H7A 109.6
C8 C7 H7A 109.6
C6 C7 H7B 109.6
C8 C7 H7B 109.6
H7A C7 H7B 108.1
C9 C8 C7 110.99(15)
C9 C8 H8A 109.4
C7 C8 H8A 109.4
C9 C8 H8B 109.4
C7 C8 H8B 109.4
H8A C8 H8B 108.0
C8 C9 C10 110.82(15)
C8 C9 H9A 109.5
C10 C9 H9A 109.5
C8 C9 H9B 109.5
C10 C9 H9B 109.5
H9A C9 H9B 108.1
C9 C10 C11 111.39(15)
C9 C10 H10A 109.3
C11 C10 H10A 109.3
C9 C10 H10B 109.3
C11 C10 H10B 109.3
H10A C10 H10B 108.0
C6 C11 C10 110.56(14)
C6 C11 H11A 109.5
C10 C11 H11A 109.5
C6 C11 H11B 109.5
C10 C11 H11B 109.5
H11A C11 H11B 108.1
N2 C12 C17 110.22(12)
N2 C12 C13 111.62(13)
C17 C12 C13 111.52(13)
N2 C12 H12 107.8
C17 C12 H12 107.8
C13 C12 H12 107.8
C14 C13 C12 110.27(14)
C14 C13 H13A 109.6
C12 C13 H13A 109.6
C14 C13 H13B 109.6
C12 C13 H13B 109.6
H13A C13 H13B 108.1
C15 C14 C13 111.39(14)
C15 C14 H14A 109.3
C13 C14 H14A 109.4
C15 C14 H14B 109.4
C13 C14 H14B 109.3
H14A C14 H14B 108.0
C16 C15 C14 110.84(14)
C16 C15 H15A 109.5
C14 C15 H15A 109.5
C16 C15 H15B 109.5
C14 C15 H15B 109.5
H15A C15 H15B 108.1
C15 C16 C17 111.47(15)
C15 C16 H16A 109.3
C17 C16 H16A 109.3
C15 C16 H16B 109.3
C17 C16 H16B 109.3
H16A C16 H16B 108.0
C16 C17 C12 110.76(14)
C16 C17 H17A 109.5
C12 C17 H17A 109.5
C16 C17 H17B 109.5
C12 C17 H17B 109.5
H17A C17 H17B 108.1
C1 N1 C2 124.68(13)
C1 N1 C6 118.11(13)
C2 N1 C6 117.07(12)
C1 N2 C5 121.26(13)
C1 N2 C12 119.30(13)
C5 N2 C12 118.84(12)
F4 P1 F5 91.53(9)
F4 P1 F2 178.63(9)
F5 P1 F2 89.73(8)
F4 P1 F3 89.51(9)
F5 P1 F3 178.92(8)
F2 P1 F3 89.22(8)
F4 P1 F6 90.77(7)
F5 P1 F6 90.72(6)
F2 P1 F6 89.73(6)
F3 P1 F6 89.54(6)
F4 P1 F1 89.72(7)
F5 P1 F1 89.54(6)
F2 P1 F1 89.78(6)
F3 P1 F1 90.19(6)
F6 P1 F1 179.44(6)

loop_
_geom_bond_atom_site_label_1
_geom_bond_atom_site_label_2
_geom_bond_distance
C1 N1 1.316(2)
C1 N2 1.318(2)
C1 H1 0.9500
C2 N1 1.483(2)
C2 C3 1.519(2)
C2 H2A 0.9900
C2 H2B 0.9900
C3 C4 1.533(2)
C3 H3A 0.9900
C3 H3B 0.9900
C4 C5 1.516(2)
C4 H4A 0.9900
C4 H4B 0.9900
C5 N2 1.477(2)
C5 H5A 0.9900
C5 H5B 0.9900
C6 N1 1.4874(19)
C6 C7 1.523(2)
C6 C11 1.524(2)
C6 H6 1.0000
C7 C8 1.528(2)
C7 H7A 0.9900
C7 H7B 0.9900
C8 C9 1.519(3)
C8 H8A 0.9900
C8 H8B 0.9900
C9 C10 1.520(3)
C9 H9A 0.9900
C9 H9B 0.9900
C10 C11 1.530(2)
C10 H10A 0.9900
C10 H10B 0.9900
C11 H11A 0.9900
C11 H11B 0.9900
C12 N2 1.482(2)
C12 C17 1.527(2)
C12 C13 1.530(2)
C12 H12 1.0000
C13 C14 1.530(2)
C13 H13A 0.9900
C13 H13B 0.9900
C14 C15 1.526(2)
C14 H14A 0.9900
C14 H14B 0.9900
C15 C16 1.522(3)
C15 H15A 0.9900
C15 H15B 0.9900
C16 C17 1.525(2)
C16 H16A 0.9900
C16 H16B 0.9900
C17 H17A 0.9900
C17 H17B 0.9900
F1 P1 1.6054(10)
F2 P1 1.5871(11)
F3 P1 1.5978(12)
F4 P1 1.5804(12)
F5 P1 1.5818(12)
F6 P1 1.6031(11)
